data_1537036
loop_
_publ_author_name
'Kranenberg, C.'
'Johrendt, D.'
'Mewis, A.'

_publ_section_title
;
 Neue ternaere Germanide: die Verbindungen Ln4 Zn6 Ge6 (Ln: Gd, Tm, Lu)
;
_journal_name_full 'Zeitschrift fuer Anorganische und Allgemeine Chemie'
_journal_page_first 539
_journal_page_last 544
_journal_volume 627
_journal_year 2001
_chemical_formula_sum 'Ge6 Lu4 Zn5'
_chemical_name_systematic 'Lu4 Zn5 Ge6'
_space_group_IT_number 36
_symmetry_space_group_name_Hall 'C 2c -2'
_symmetry_space_group_name_H-M 'C m c 21'
_cell_angle_alpha 90
_cell_angle_beta 90
_cell_angle_gamma 90
_cell_formula_units_Z 4
_cell_length_a 4.179
_cell_length_b 18.368
_cell_length_c 15.05
_cell_volume 1155.236
_citation_journal_id_ASTM ZAACAB
_cod_data_source_file Kranenberg_ZAACAB_2001_37.cif
_cod_data_source_block Ge6Lu4Zn5
_cod_database_code 1537036

loop_
_symmetry_equiv_pos_as_xyz
x,y,z
-x,-y,z+1/2
-x,y,z
x,-y,z+1/2
x+1/2,y+1/2,z
-x+1/2,-y+1/2,z+1/2
-x+1/2,y+1/2,z
x+1/2,-y+1/2,z+1/2

loop_
_atom_site_label
_atom_site_type_symbol
_atom_site_fract_x
_atom_site_fract_y
_atom_site_fract_z
_atom_site_occupancy
_atom_site_U_iso_or_equiv
Zn3 Zn 0 0.349 0.981 1 0.0
Zn5 Zn 0 0.5649 0.1842 1 0.0
Zn2 Zn 0 0.6994 0.1234 1 0.0
Lu1 Lu 0 0.98357 0 1 0.0
Lu2 Lu 0 0.17449 0.9437 1 0.0
Ge6 Ge 0 0.1125 0.1172 1 0.0
Ge4 Ge 0 0.4402 0.8542 1 0.0
Zn1 Zn 0 0.6557 0.7714 1 0.0
Ge5 Ge 0 0.4339 0.1285 1 0.0
Zn4 Zn 0 0.8479 0.1263 1 0.0
Lu3 Lu 0 0.83346 0.8034 1 0.0
Ge3 Ge 0 0.7754 0.9837 1 0.0
Ge1 Ge 0 0.23 0.7672 1 0.0
Lu4 Lu 0 0.03206 0.76378 1 0.0
Ge2 Ge 0 0.5687 0.9075 1 0.0
